data_7153933
loop_
_publ_author_name
'Liu, Saiwen'
'Tang, Lichang'
'Chen, Hui'
'Zhao, Feng'
'Deng, Guo-Jun'

_publ_section_title
;
 Iron-catalyzed tetrasubstituted alkene formation from alkynes and sodium
 sulfinates.
;
_journal_issue 32
_journal_name_full 'Organic &amp; biomolecular chemistry'
_journal_page_first 6076
_journal_page_last 6079
_journal_paper_doi 10.1039/c4ob00816b
_journal_volume 12
_journal_year 2014
_chemical_formula_moiety 'C28 H24 O2 S'
_chemical_formula_sum 'C28 H24 O2 S'
_chemical_formula_weight 424.53
_chemical_name_systematic
;
 ?
;
_space_group_crystal_system monoclinic
_space_group_IT_number 4
_space_group_name_Hall 'P 2yb'
_space_group_name_H-M_alt 'P 1 21 1'
_symmetry_space_group_name_Hall 'P 2yb'
_symmetry_space_group_name_H-M 'P 1 21 1'
_atom_sites_solution_hydrogens geom
_audit_creation_date 2014-01-03
_audit_creation_method
;
Olex2 1.2
(compiled 2013.12.10 svn.r2850 for OlexSys, GUI svn.r4736)
;
_cell_angle_alpha 90
_cell_angle_beta 94.460(4)
_cell_angle_gamma 90
_cell_formula_units_Z 2
_cell_length_a 5.9048(14)
_cell_length_b 20.852(5)
_cell_length_c 9.218(2)
_cell_measurement_reflns_used 3831
_cell_measurement_temperature 173.1500
_cell_measurement_theta_max 27.4789
_cell_measurement_theta_min 1.9533
_cell_volume 1131.5(5)
_computing_cell_refinement 'CrystalClear (Rigaku Inc., 2007)'
_computing_data_collection 'CrystalClear (Rigaku Inc., 2007)'
_computing_data_reduction 'CrystalClear (Rigaku Inc., 2007)'
_computing_molecular_graphics 'Olex2 (Dolomanov et al., 2009)'
_computing_publication_material 'Olex2 (Dolomanov et al., 2009)'
_computing_structure_refinement 'XL (Sheldrick, 2008)'
_computing_structure_solution
;
'XS (Sheldrick, 2008)'
;
_diffrn_ambient_temperature 173.1500
_diffrn_detector_area_resol_mean 28.5714
_diffrn_measured_fraction_theta_full 0.996
_diffrn_measured_fraction_theta_max 0.997
_diffrn_measurement_device
;
Saturn724+ (2x2 bin mode)
;
_diffrn_measurement_device_details
;
AFC10: Fixed Chi 2 circle
;
_diffrn_measurement_device_type 'Saturn724+ CCD'
_diffrn_measurement_method '\w scans at fixed \c = 45\%'
_diffrn_orient_matrix_type d*Trek
_diffrn_orient_matrix_UB_11 0.0447
_diffrn_orient_matrix_UB_12 0.1635
_diffrn_orient_matrix_UB_13 -0.0113
_diffrn_orient_matrix_UB_21 -0.0007
_diffrn_orient_matrix_UB_22 0.0035
_diffrn_orient_matrix_UB_23 0.0478
_diffrn_orient_matrix_UB_31 0.1069
_diffrn_orient_matrix_UB_32 -0.0202
_diffrn_orient_matrix_UB_33 0.0031
_diffrn_radiation_detector CCD
_diffrn_radiation_monochromator 'Graphite Monochromator'
_diffrn_radiation_type MoK\a
_diffrn_radiation_wavelength 0.71073
_diffrn_reflns_av_R_equivalents 0.0404
_diffrn_reflns_av_unetI/netI 0.0449
_diffrn_reflns_Laue_measured_fraction_full 0.996
_diffrn_reflns_Laue_measured_fraction_max 0.997
_diffrn_reflns_limit_h_max 7
_diffrn_reflns_limit_h_min -7
_diffrn_reflns_limit_k_max 26
_diffrn_reflns_limit_k_min -26
_diffrn_reflns_limit_l_max 11
_diffrn_reflns_limit_l_min -11
_diffrn_reflns_number 10003
_diffrn_reflns_point_group_measured_fraction_full 0.917
_diffrn_reflns_point_group_measured_fraction_max 0.897
_diffrn_reflns_theta_full 26.000
_diffrn_reflns_theta_max 27.470
_diffrn_reflns_theta_min 2.955
_diffrn_source 'Sealed Tube'
_diffrn_source_current 30.0000
_diffrn_source_power 1.5000
_diffrn_source_voltage 50.0000
_exptl_absorpt_coefficient_mu 0.165
_exptl_absorpt_correction_T_max 1.0000
_exptl_absorpt_correction_T_min 0.6949
_exptl_absorpt_correction_type multi-scan
_exptl_absorpt_process_details 'CrystalClear (Rigaku Inc., 2007)'
_exptl_crystal_colour Colorless
_exptl_crystal_density_diffrn 1.246
_exptl_crystal_description block
_exptl_crystal_F_000 448
_exptl_crystal_size_max 0.22
_exptl_crystal_size_mid 0.15
_exptl_crystal_size_min 0.1
_refine_diff_density_max 0.253
_refine_diff_density_min -0.200
_refine_diff_density_rms 0.043
_refine_ls_abs_structure_details
;
 Flack x determined using 1596 quotients [(I+)-(I-)]/[(I+)+(I-)]
 (Parsons and Flack (2004), Acta Cryst. A60, s61).
;
_refine_ls_abs_structure_Flack -0.02(5)
_refine_ls_extinction_method none
_refine_ls_goodness_of_fit_ref 1.079
_refine_ls_hydrogen_treatment mixed
_refine_ls_matrix_type full
_refine_ls_number_parameters 282
_refine_ls_number_reflns 4645
_refine_ls_number_restraints 1
_refine_ls_restrained_S_all 1.079
_refine_ls_R_factor_all 0.0519
_refine_ls_R_factor_gt 0.0471
_refine_ls_shift/su_max 0.000
_refine_ls_shift/su_mean 0.000
_refine_ls_structure_factor_coef Fsqd
_refine_ls_weighting_details 'w=1/[\s^2^(Fo^2^)+(0.0422P)^2^+0.2194P] where P=(Fo^2^+2Fc^2^)/3'
_refine_ls_weighting_scheme calc
_refine_ls_wR_factor_gt 0.1023
_refine_ls_wR_factor_ref 0.1055
_reflns_Friedel_coverage 0.752
_reflns_Friedel_fraction_full 0.832
_reflns_Friedel_fraction_max 0.792
_reflns_number_gt 4273
_reflns_number_total 4645
_reflns_threshold_expression 'I > 2\s(I)'
_cod_data_source_file c4ob00816b2.cif
_cod_data_source_block sa3138
_cod_depositor_comments 'Adding full bibliography for 7153933--7153934.cif.'
_cod_original_cell_volume 1131.6(4)
_cod_database_code 7153933
_shelxl_version_number 2013-4
_shelx_space_group_comment
;
The symmetry employed for this shelxl refinement is uniquely defined
by the following loop, which should always be used as a source of
symmetry information in preference to the above space-group names.
They are only intended as comments.
;
_diffrn_number_total 2667
_olex2_refinement_description
;
1. Fixed Uiso
 At 1.2 times of:
  All C(H) groups
 At 1.5 times of:
  All C(H,H,H) groups
2.a Aromatic/amide H refined with riding coordinates:
 C4(H4), C5(H5), C6(H6), C7(H7), C8(H8), C10(H10), C11(H11), C12(H12),
 C13(H13), C14(H14), C16(H16), C17(H17), C19(H19), C20(H20), C23(H23), C24(H24),
  C26(H26), C27(H27)
2.b Idealised Me refined as rotating group:
 C21(H21A,H21B,H21C), C28(H28A,H28B,H28C)
;

loop_
_space_group_symop_operation_xyz
'x, y, z'
'-x, y+1/2, -z'

loop_
_atom_site_label
_atom_site_type_symbol
_atom_site_fract_x
_atom_site_fract_y
_atom_site_fract_z
_atom_site_U_iso_or_equiv
_atom_site_adp_type
_atom_site_occupancy
_atom_site_site_symmetry_order
_atom_site_calc_flag
_atom_site_refinement_flags_posn
S1 S 0.02758(14) 0.39234(4) 0.51785(8) 0.0385(2) Uani 1 1 d .
O1 O 0.1588(5) 0.71063(13) 0.0117(3) 0.0583(8) Uani 1 1 d .
O2 O -0.2140(4) 0.35400(13) -0.1920(3) 0.0473(6) Uani 1 1 d .
C1 C 0.1722(5) 0.50140(16) 0.4017(4) 0.0338(7) Uani 1 1 d .
C2 C 0.0806(5) 0.44316(15) 0.3695(3) 0.0337(7) Uani 1 1 d .
C3 C 0.1476(5) 0.31754(16) 0.4747(3) 0.0348(7) Uani 1 1 d .
C4 C 0.3242(6) 0.31141(17) 0.3853(4) 0.0416(8) Uani 1 1 d .
H4 H 0.3762 0.3473 0.3382 0.050 Uiso 1 1 calc R
C5 C 0.4236(7) 0.2525(2) 0.3653(4) 0.0501(9) Uani 1 1 d .
H5 H 0.5422 0.2489 0.3051 0.060 Uiso 1 1 calc R
C6 C 0.3474(8) 0.1993(2) 0.4344(4) 0.0560(10) Uani 1 1 d .
H6 H 0.4143 0.1596 0.4211 0.067 Uiso 1 1 calc R
C7 C 0.1728(8) 0.20487(19) 0.5229(4) 0.0554(10) Uani 1 1 d .
H7 H 0.1223 0.1687 0.5699 0.067 Uiso 1 1 calc R
C8 C 0.0702(7) 0.26364(18) 0.5434(4) 0.0467(9) Uani 1 1 d .
H8 H -0.0496 0.2668 0.6028 0.056 Uiso 1 1 calc R
C9 C 0.2852(6) 0.51620(15) 0.5489(4) 0.0362(7) Uani 1 1 d .
C10 C 0.4928(7) 0.48945(19) 0.5931(5) 0.0525(10) Uani 1 1 d .
H10 H 0.5614 0.4617 0.5309 0.063 Uiso 1 1 calc R
C11 C 0.6009(9) 0.5031(2) 0.7282(5) 0.0671(13) Uani 1 1 d .
H11 H 0.7417 0.4850 0.7553 0.081 Uiso 1 1 calc R
C12 C 0.5027(10) 0.5427(2) 0.8206(5) 0.0751(16) Uani 1 1 d .
H12 H 0.5743 0.5515 0.9119 0.090 Uiso 1 1 calc R
C13 C 0.2940(11) 0.5701(3) 0.7782(5) 0.0768(15) Uani 1 1 d .
H13 H 0.2250 0.5972 0.8418 0.092 Uiso 1 1 calc R
C14 C 0.1876(8) 0.5576(2) 0.6420(4) 0.0559(10) Uani 1 1 d .
H14 H 0.0498 0.5772 0.6134 0.067 Uiso 1 1 calc R
C15 C 0.1612(5) 0.55560(14) 0.2975(3) 0.0331(7) Uani 1 1 d .
C16 C 0.3474(5) 0.59591(17) 0.2882(4) 0.0391(7) Uani 1 1 d .
H16 H 0.4788 0.5883 0.3480 0.047 Uiso 1 1 calc R
C17 C 0.3424(6) 0.64677(18) 0.1929(4) 0.0442(8) Uani 1 1 d .
H17 H 0.4702 0.6725 0.1882 0.053 Uiso 1 1 calc R
C18 C 0.1465(6) 0.65987(16) 0.1034(4) 0.0417(8) Uani 1 1 d .
C19 C -0.0417(6) 0.62123(16) 0.1129(4) 0.0413(8) Uani 1 1 d .
H19 H -0.1748 0.6299 0.0556 0.050 Uiso 1 1 calc R
C20 C -0.0325(6) 0.56976(16) 0.2075(4) 0.0385(8) Uani 1 1 d .
H20 H -0.1598 0.5437 0.2112 0.046 Uiso 1 1 calc R
C21 C -0.0401(9) 0.7261(2) -0.0806(6) 0.0739(15) Uani 1 1 d .
H21A H -0.1612 0.7375 -0.0218 0.111 Uiso 1 1 calc GR
H21B H -0.0845 0.6895 -0.1395 0.111 Uiso 1 1 calc GR
H21C H -0.0079 0.7615 -0.1422 0.111 Uiso 1 1 calc GR
C22 C -0.0033(5) 0.42115(15) 0.2216(3) 0.0316(6) Uani 1 1 d .
C23 C 0.1257(5) 0.42929(15) 0.1027(3) 0.0338(7) Uani 1 1 d .
H23 H 0.2658 0.4498 0.1154 0.041 Uiso 1 1 calc R
C24 C 0.0490(5) 0.40750(16) -0.0332(4) 0.0377(7) Uani 1 1 d .
H24 H 0.1373 0.4138 -0.1112 0.045 Uiso 1 1 calc R
C25 C -0.1592(5) 0.37615(15) -0.0554(3) 0.0362(7) Uani 1 1 d .
C26 C -0.2917(5) 0.36852(17) 0.0606(4) 0.0384(7) Uani 1 1 d .
H26 H -0.4334 0.3490 0.0471 0.046 Uiso 1 1 calc R
C27 C -0.2116(5) 0.39020(18) 0.1969(3) 0.0380(7) Uani 1 1 d .
H27 H -0.3001 0.3839 0.2749 0.046 Uiso 1 1 calc R
C28 C -0.4342(6) 0.3279(2) -0.2238(4) 0.0529(10) Uani 1 1 d .
H28A H -0.4574 0.2931 -0.1585 0.079 Uiso 1 1 calc GR
H28B H -0.4481 0.3124 -0.3222 0.079 Uiso 1 1 calc GR
H28C H -0.5462 0.3605 -0.2123 0.079 Uiso 1 1 calc GR

loop_
_atom_site_aniso_label
_atom_site_aniso_U_11
_atom_site_aniso_U_22
_atom_site_aniso_U_33
_atom_site_aniso_U_23
_atom_site_aniso_U_13
_atom_site_aniso_U_12
S1 0.0494(4) 0.0364(4) 0.0304(4) 0.0001(4) 0.0075(3) -0.0034(4)
O1 0.0713(18) 0.0418(14) 0.0576(16) 0.0156(14) -0.0213(14) -0.0106(13)
O2 0.0502(14) 0.0580(16) 0.0331(12) -0.0062(12) 0.0005(10) -0.0024(12)
C1 0.0321(15) 0.0356(17) 0.0336(16) -0.0025(14) 0.0029(12) 0.0017(13)
C2 0.0360(16) 0.0331(17) 0.0321(16) -0.0013(14) 0.0040(13) -0.0010(12)
C3 0.0345(16) 0.0359(17) 0.0328(16) 0.0005(14) -0.0055(12) -0.0058(13)
C4 0.0386(17) 0.0428(19) 0.0434(19) 0.0058(16) 0.0038(14) -0.0047(15)
C5 0.048(2) 0.056(2) 0.047(2) 0.0004(19) 0.0036(17) 0.0104(17)
C6 0.076(3) 0.043(2) 0.047(2) 0.0023(19) -0.007(2) 0.014(2)
C7 0.081(3) 0.0356(19) 0.050(2) 0.0088(18) 0.008(2) 0.0009(19)
C8 0.056(2) 0.043(2) 0.043(2) 0.0072(17) 0.0096(17) -0.0075(16)
C9 0.0468(18) 0.0275(16) 0.0333(16) -0.0008(14) -0.0029(14) -0.0046(13)
C10 0.053(2) 0.046(2) 0.056(2) -0.0005(18) -0.0140(18) 0.0030(17)
C11 0.075(3) 0.053(3) 0.066(3) 0.013(2) -0.034(2) -0.013(2)
C12 0.115(4) 0.064(3) 0.042(2) 0.006(2) -0.026(3) -0.035(3)
C13 0.114(5) 0.071(3) 0.045(2) -0.019(2) 0.005(3) -0.010(3)
C14 0.066(3) 0.057(2) 0.045(2) -0.013(2) 0.0015(18) 0.007(2)
C15 0.0374(16) 0.0288(15) 0.0334(16) -0.0035(13) 0.0036(13) 0.0009(12)
C16 0.0357(16) 0.0403(18) 0.0400(18) -0.0004(16) -0.0053(14) -0.0041(14)
C17 0.0414(18) 0.0417(19) 0.048(2) 0.0059(18) -0.0050(15) -0.0094(15)
C18 0.052(2) 0.0313(18) 0.0398(19) -0.0026(15) -0.0063(15) -0.0002(14)
C19 0.0393(17) 0.0369(18) 0.0455(19) -0.0040(15) -0.0108(15) 0.0041(14)
C20 0.0332(16) 0.0351(18) 0.046(2) -0.0061(16) -0.0019(14) -0.0026(13)
C21 0.088(3) 0.052(3) 0.075(3) 0.022(3) -0.039(3) -0.013(2)
C22 0.0322(15) 0.0300(15) 0.0326(15) -0.0008(13) 0.0040(12) 0.0013(12)
C23 0.0286(14) 0.0371(17) 0.0360(16) 0.0004(15) 0.0049(12) -0.0030(12)
C24 0.0370(16) 0.042(2) 0.0355(16) 0.0007(14) 0.0110(12) 0.0016(13)
C25 0.0394(16) 0.0376(19) 0.0316(15) -0.0017(14) 0.0029(12) 0.0052(13)
C26 0.0326(16) 0.0434(19) 0.0392(16) -0.0044(15) 0.0039(13) -0.0048(13)
C27 0.0360(15) 0.0457(18) 0.0334(14) -0.0017(17) 0.0098(12) -0.0088(16)
C28 0.052(2) 0.062(2) 0.043(2) -0.011(2) -0.0113(16) 0.0030(19)

loop_
_atom_type_symbol
_atom_type_description
_atom_type_scat_dispersion_real
_atom_type_scat_dispersion_imag
_atom_type_scat_source
C C 0.0033 0.0016 'International Tables Vol C Tables 4.2.6.8 and 6.1.1.4'
H H 0.0000 0.0000 'International Tables Vol C Tables 4.2.6.8 and 6.1.1.4'
O O 0.0106 0.0060 'International Tables Vol C Tables 4.2.6.8 and 6.1.1.4'
S S 0.1246 0.1234 'International Tables Vol C Tables 4.2.6.8 and 6.1.1.4'

loop_
_geom_angle_atom_site_label_1
_geom_angle_atom_site_label_2
_geom_angle_atom_site_label_3
_geom_angle
C3 S1 C2 104.76(15)
C18 O1 C21 117.6(3)
C25 O2 C28 118.1(3)
C2 C1 C9 121.8(3)
C2 C1 C15 123.1(3)
C15 C1 C9 115.1(3)
C1 C2 S1 117.2(2)
C1 C2 C22 125.3(3)
C22 C2 S1 117.1(2)
C4 C3 S1 123.2(3)
C4 C3 C8 119.2(3)
C8 C3 S1 117.4(3)
C5 C4 C3 120.6(3)
C6 C5 C4 120.0(4)
C7 C6 C5 119.8(4)
C6 C7 C8 120.9(4)
C3 C8 C7 119.4(4)
C10 C9 C1 120.5(3)
C14 C9 C1 121.1(3)
C14 C9 C10 118.4(3)
C9 C10 C11 121.3(4)
C12 C11 C10 120.2(4)
C11 C12 C13 119.4(4)
C14 C13 C12 120.5(5)
C9 C14 C13 120.1(4)
C16 C15 C1 120.4(3)
C20 C15 C1 122.8(3)
C20 C15 C16 116.9(3)
C17 C16 C15 121.8(3)
C16 C17 C18 120.3(3)
O1 C18 C17 116.0(3)
O1 C18 C19 125.1(3)
C19 C18 C17 118.9(3)
C18 C19 C20 120.1(3)
C19 C20 C15 122.1(3)
C23 C22 C2 121.4(3)
C27 C22 C2 121.4(3)
C27 C22 C23 117.3(3)
C24 C23 C22 121.0(3)
C23 C24 C25 120.9(3)
O2 C25 C24 116.1(3)
O2 C25 C26 124.8(3)
C26 C25 C24 119.1(3)
C25 C26 C27 119.4(3)
C26 C27 C22 122.4(3)

loop_
_geom_bond_atom_site_label_1
_geom_bond_atom_site_label_2
_geom_bond_distance
S1 C2 1.777(3)
S1 C3 1.771(3)
O1 C18 1.360(4)
O1 C21 1.432(5)
O2 C25 1.357(4)
O2 C28 1.419(4)
C1 C2 1.353(4)
C1 C9 1.497(4)
C1 C15 1.482(4)
C2 C22 1.486(4)
C3 C4 1.385(5)
C3 C8 1.385(5)
C4 C5 1.380(5)
C5 C6 1.373(6)
C6 C7 1.368(6)
C7 C8 1.387(6)
C9 C10 1.379(5)
C9 C14 1.375(5)
C10 C11 1.384(6)
C11 C12 1.349(8)
C12 C13 1.387(8)
C13 C14 1.385(6)
C15 C16 1.392(4)
C15 C20 1.391(5)
C16 C17 1.376(5)
C17 C18 1.395(5)
C18 C19 1.381(5)
C19 C20 1.381(5)
C22 C23 1.393(4)
C22 C27 1.392(4)
C23 C24 1.375(5)
C24 C25 1.394(5)
C25 C26 1.383(4)
C26 C27 1.384(4)

loop_
_geom_torsion_atom_site_label_1
_geom_torsion_atom_site_label_2
_geom_torsion_atom_site_label_3
_geom_torsion_atom_site_label_4
_geom_torsion
S1 C2 C22 C23 -139.9(3)
S1 C2 C22 C27 38.6(4)
S1 C3 C4 C5 174.5(3)
S1 C3 C8 C7 -174.4(3)
O1 C18 C19 C20 178.2(3)
O2 C25 C26 C27 176.4(3)
C1 C2 C22 C23 47.5(5)
C1 C2 C22 C27 -134.0(4)
C1 C9 C10 C11 179.3(4)
C1 C9 C14 C13 179.4(4)
C1 C15 C16 C17 -179.8(3)
C1 C15 C20 C19 178.7(3)
C2 S1 C3 C4 25.7(3)
C2 S1 C3 C8 -159.2(3)
C2 C1 C9 C10 71.3(5)
C2 C1 C9 C14 -110.0(4)
C2 C1 C15 C16 -140.4(3)
C2 C1 C15 C20 41.0(5)
C2 C22 C23 C24 178.5(3)
C2 C22 C27 C26 -179.1(3)
C3 S1 C2 C1 -130.9(3)
C3 S1 C2 C22 55.8(3)
C3 C4 C5 C6 0.1(6)
C4 C3 C8 C7 0.8(5)
C4 C5 C6 C7 0.0(6)
C5 C6 C7 C8 0.3(6)
C6 C7 C8 C3 -0.8(6)
C8 C3 C4 C5 -0.5(5)
C9 C1 C2 S1 17.0(4)
C9 C1 C2 C22 -170.3(3)
C9 C1 C15 C16 41.9(4)
C9 C1 C15 C20 -136.8(3)
C9 C10 C11 C12 0.8(7)
C10 C9 C14 C13 -1.9(6)
C10 C11 C12 C13 -0.8(7)
C11 C12 C13 C14 -0.5(8)
C12 C13 C14 C9 1.9(7)
C14 C9 C10 C11 0.6(6)
C15 C1 C2 S1 -160.6(2)
C15 C1 C2 C22 12.0(5)
C15 C1 C9 C10 -110.9(4)
C15 C1 C9 C14 67.8(4)
C15 C16 C17 C18 0.9(6)
C16 C15 C20 C19 0.0(5)
C16 C17 C18 O1 -179.2(3)
C16 C17 C18 C19 0.4(6)
C17 C18 C19 C20 -1.4(5)
C18 C19 C20 C15 1.2(5)
C20 C15 C16 C17 -1.1(5)
C21 O1 C18 C17 -179.2(4)
C21 O1 C18 C19 1.2(6)
C22 C23 C24 C25 -0.6(5)
C23 C22 C27 C26 -0.6(5)
C23 C24 C25 O2 -177.1(3)
C23 C24 C25 C26 1.6(5)
C24 C25 C26 C27 -2.2(5)
C25 C26 C27 C22 1.7(6)
C27 C22 C23 C24 0.0(5)
C28 O2 C25 C24 -173.4(3)
C28 O2 C25 C26 8.0(5)
